data_4322968
loop_
_publ_author_name
'Jian Lu'
'Carolyn Yu'
'Tianyan Niu'
'Tasneem Paliwala'
'Gerardo Crisci'
'Fernando Somosa'
'Allan J. Jacobson'

_publ_section_title
;
 One-Dimensional Coordination Polymers of Cobalt with 4,4'-Bipyridine:
 Syntheses and Structures
;
_journal_name_full 'Inorganic Chemistry'
_journal_page_first 4637
_journal_page_last 4640
_journal_paper_doi 10.1021/ic971614g
_journal_volume 37
_journal_year 1998
_chemical_formula_sum 'C10 H18 Co N2 O9 S'
_chemical_formula_weight 401.25
_chemical_name_common '(4,4'-bipy)Cobalt sulfate'
_chemical_name_systematic
; 
 ? 
;
_space_group_IT_number 170
_symmetry_cell_setting hexagonal
_symmetry_space_group_name_Hall 'P 65'
_symmetry_space_group_name_H-M 'P 65'
_atom_sites_solution_hydrogens geom
_atom_sites_solution_primary direct
_atom_sites_solution_secondary difmap
_audit_creation_method SHELXL
_cell_angle_alpha 90.00
_cell_angle_beta 90.00
_cell_angle_gamma 120.00
_cell_formula_units_Z 6
_cell_length_a 11.435(2)
_cell_length_b 11.435(2)
_cell_length_c 20.886(4)
_cell_measurement_reflns_used 25
_cell_measurement_temperature 298(2)
_cell_measurement_theta_max 25
_cell_measurement_theta_min 2
_cell_volume 2365.1(7)
_computing_data_reduction RC85
_computing_structure_refinement 'SHELXL-93 (Sheldrick, 1993)'
_computing_structure_solution 'SHELXS-86 (Sheldrick, 1990)'
_diffrn_ambient_temperature 298(2)
_diffrn_measurement_device CAD4
_diffrn_measurement_method 'theta-2theta scan'
_diffrn_radiation_monochromator graphite
_diffrn_radiation_source 'fine-focus sealed tube'
_diffrn_radiation_type MoK\a
_diffrn_radiation_wavelength 0.71073
_diffrn_reflns_av_R_equivalents 0.0000
_diffrn_reflns_av_sigmaI/netI 0.0542
_diffrn_reflns_limit_h_max 0
_diffrn_reflns_limit_h_min -11
_diffrn_reflns_limit_k_max 13
_diffrn_reflns_limit_k_min 0
_diffrn_reflns_limit_l_max 24
_diffrn_reflns_limit_l_min 0
_diffrn_reflns_number 1663
_diffrn_reflns_theta_max 24.95
_diffrn_reflns_theta_min 2.06
_diffrn_standards_decay_% <2%
_diffrn_standards_number 3
_exptl_absorpt_coefficient_mu 1.268
_exptl_absorpt_correction_T_max 0.862
_exptl_absorpt_correction_T_min 0.820
_exptl_absorpt_correction_type psi-scan
_exptl_crystal_colour pink
_exptl_crystal_density_diffrn 1.690
_exptl_crystal_description rod
_exptl_crystal_F_000 1242
_exptl_crystal_size_max 0.37
_exptl_crystal_size_mid 0.12
_exptl_crystal_size_min 0.10
_refine_diff_density_max 0.920
_refine_diff_density_min -0.440
_refine_diff_density_rms 0.108
_refine_ls_abs_structure_details 'Flack H D (1983), Acta Cryst. A39, 876-881'
_refine_ls_abs_structure_Flack 0.03(4)
_refine_ls_extinction_coef none
_refine_ls_extinction_method none
_refine_ls_goodness_of_fit_all 1.012
_refine_ls_goodness_of_fit_obs 1.041
_refine_ls_hydrogen_treatment none
_refine_ls_matrix_type full
_refine_ls_number_parameters 208
_refine_ls_number_reflns 1313
_refine_ls_number_restraints 1
_refine_ls_restrained_S_all 1.012
_refine_ls_restrained_S_obs 1.040
_refine_ls_R_factor_all 0.0609
_refine_ls_R_factor_obs 0.0470
_refine_ls_shift/esd_max -0.003
_refine_ls_shift/esd_mean 0.000
_refine_ls_structure_factor_coef Fsqd
_refine_ls_weighting_details 'w=1/[\s^2^(Fo^2^)+(0.1000P)^2^+0.0000P] where P=(Fo^2^+2Fc^2^)/3'
_refine_ls_weighting_scheme calc
_refine_ls_wR_factor_all 0.1311
_refine_ls_wR_factor_obs 0.1246
_reflns_number_observed 1313
_reflns_number_total 1523
_reflns_observed_criterion >2sigma(I)
_cod_data_source_file ic971614g_1.cif
_cod_data_source_block (4,4'-bipy)Cobalt_sulfate
_cod_depositor_comments
;
The following automatic conversions were performed:

'_refine_ls_weighting_scheme' value 'calc
w=1/[\s^2^(Fo^2^)+(0.1000P)^2^+0.0000P] where P=(Fo^2^+2Fc^2^)/3' was
changed to 'calc'. New tag '_refine_ls_weighting_details' was
created. The value of the new tag was set to
'w=1/[\s^2^(Fo^2^)+(0.1000P)^2^+0.0000P] where P=(Fo^2^+2Fc^2^)/3'.

Automatic conversion script
Id: cif_fix_values 3143 2015-03-26 13:38:13Z robertas 
;
_cod_database_code 4322968

loop_
_symmetry_equiv_pos_as_xyz
'x, y, z'
'x-y, x, z+5/6'
'-y, x-y, z+2/3'
'-x, -y, z+1/2'
'-x+y, -x, z+1/3'
'y, -x+y, z+1/6'

loop_
_atom_site_aniso_label
_atom_site_aniso_U_11
_atom_site_aniso_U_22
_atom_site_aniso_U_33
_atom_site_aniso_U_23
_atom_site_aniso_U_13
_atom_site_aniso_U_12
Co 0.0191(6) 0.0146(6) 0.0202(6) -0.0004(6) -0.0009(6) 0.0100(5)
O5 0.031(4) 0.031(4) 0.024(4) 0.001(3) 0.002(3) 0.016(3)
O6 0.029(4) 0.042(4) 0.019(4) 0.001(3) -0.003(3) 0.015(3)
O7 0.027(4) 0.024(4) 0.026(4) -0.002(3) 0.000(3) 0.012(3)
O4 0.025(3) 0.018(3) 0.019(4) 0.003(3) 0.000(3) 0.010(3)
S 0.0293(13) 0.0228(12) 0.0213(12) 0.0001(10) -0.0020(11) 0.0152(11)
O1 0.038(4) 0.073(6) 0.036(4) -0.005(5) -0.001(4) 0.038(4)
O2 0.063(6) 0.029(4) 0.054(6) -0.010(4) -0.019(5) 0.020(4)
O3 0.034(4) 0.039(4) 0.024(4) 0.005(3) -0.008(3) 0.014(3)
N1 0.027(4) 0.024(4) 0.036(5) -0.001(4) -0.002(4) 0.017(4)
N2 0.030(4) 0.023(4) 0.028(5) -0.005(4) -0.003(4) 0.017(4)
C12 0.028(6) 0.022(6) 0.157(17) -0.009(8) -0.017(9) 0.017(5)
C13 0.031(6) 0.020(6) 0.157(16) -0.005(8) -0.015(9) 0.019(5)
C14 0.027(5) 0.016(5) 0.029(5) -0.003(5) -0.002(5) 0.012(4)
C15 0.033(6) 0.022(6) 0.130(14) 0.003(8) 0.010(9) 0.018(5)
C16 0.032(6) 0.018(5) 0.132(14) 0.006(7) 0.014(8) 0.020(5)
C22 0.029(5) 0.020(5) 0.045(6) -0.008(5) 0.004(5) 0.014(4)
C23 0.030(5) 0.024(5) 0.040(7) -0.001(5) -0.005(5) 0.015(5)
C24 0.042(6) 0.018(5) 0.035(6) -0.005(5) -0.008(5) 0.027(5)
C25 0.032(6) 0.008(4) 0.061(8) 0.012(5) -0.001(6) 0.003(4)
C26 0.038(6) 0.034(6) 0.045(7) -0.015(6) -0.013(6) 0.030(5)
O8 0.053(5) 0.044(5) 0.041(5) 0.000(4) 0.018(4) 0.025(4)
O9 0.042(5) 0.075(7) 0.054(6) 0.017(5) -0.013(5) 0.012(5)

loop_
_atom_site_label
_atom_site_type_symbol
_atom_site_fract_x
_atom_site_fract_y
_atom_site_fract_z
_atom_site_U_iso_or_equiv
_atom_site_thermal_displace_type
_atom_site_occupancy
_atom_site_calc_flag
_atom_site_refinement_flags
_atom_site_disorder_group
Co Co -0.00029(12) 0.56788(12) 0.99967(6) 0.0173(3) Uani 1 d . .
O5 O -0.0250(8) 0.5467(8) 0.9007(4) 0.029(2) Uani 1 d . .
O6 O 0.0384(8) 0.5953(8) 1.0958(4) 0.031(2) Uani 1 d . .
O7 O -0.2128(7) 0.4657(7) 1.0190(3) 0.026(2) Uani 1 d . .
O4 O 0.2239(7) 0.6779(6) 0.9818(3) 0.0212(15) Uani 1 d . .
S S 0.3435(3) 0.7329(2) 1.02579(12) 0.0235(6) Uani 1 d . .
O1 O 0.4459(8) 0.7053(10) 0.9989(5) 0.044(2) Uani 1 d . .
O2 O 0.3984(9) 0.8799(8) 1.0339(5) 0.050(2) Uani 1 d . .
O3 O 0.3013(7) 0.6665(8) 1.0884(3) 0.034(2) Uani 1 d . .
N1 N -0.0045(8) 0.3759(8) 1.0017(5) 0.027(2) Uani 1 d . .
N2 N -0.0068(8) 0.7537(8) 0.9952(5) 0.025(2) Uani 1 d . .
C12 C -0.1166(12) 0.2595(11) 1.0051(11) 0.067(5) Uani 1 d . .
C13 C -0.1233(12) 1.1348(12) 1.0020(11) 0.066(5) Uani 1 d . .
C14 C -0.0063(9) 1.1298(9) 0.9978(6) 0.023(2) Uani 1 d . .
C15 C 0.1101(12) 1.2485(12) 0.9967(10) 0.060(4) Uani 1 d . .
C16 C 0.1109(11) 0.3700(11) 1.0015(10) 0.058(4) Uani 1 d . .
C22 C 0.1068(11) 0.8723(10) 0.9978(6) 0.031(2) Uani 1 d . .
C23 C 0.1136(11) 0.9976(10) 0.9974(6) 0.030(2) Uani 1 d . .
C24 C -0.0074(12) 0.9977(10) 0.9976(7) 0.026(2) Uani 1 d . .
C25 C -0.1258(11) 0.8742(10) 0.9954(8) 0.037(3) Uani 1 d . .
C26 C -0.1207(11) 0.7559(12) 0.9939(6) 0.034(3) Uani 1 d . .
O8 O 0.1186(9) 0.4394(9) 0.8440(4) 0.046(2) Uani 1 d . .
O9 O 0.1556(9) 0.6229(11) 1.2305(5) 0.064(3) Uani 1 d . .

loop_
_atom_type_symbol
_atom_type_description
_atom_type_scat_dispersion_real
_atom_type_scat_dispersion_imag
_atom_type_scat_source
C C 0.0033 0.0016 'International Tables Vol C Tables 4.2.6.8 and 6.1.1.4'
H H 0.0000 0.0000 'International Tables Vol C Tables 4.2.6.8 and 6.1.1.4'
N N 0.0061 0.0033 'International Tables Vol C Tables 4.2.6.8 and 6.1.1.4'
O O 0.0106 0.0060 'International Tables Vol C Tables 4.2.6.8 and 6.1.1.4'
S S 0.1246 0.1234 'International Tables Vol C Tables 4.2.6.8 and 6.1.1.4'
Co Co 0.3494 0.9721 'International Tables Vol C Tables 4.2.6.8 and 6.1.1.4'

loop_
_geom_angle_atom_site_label_1
_geom_angle_atom_site_label_2
_geom_angle_atom_site_label_3
_geom_angle
_geom_angle_site_symmetry_1
_geom_angle_site_symmetry_3
_geom_angle_publ_flag
O6 Co O5 176.0(4) . . ?
O6 Co O7 89.9(3) . . ?
O5 Co O7 94.2(3) . . ?
O6 Co N2 90.1(3) . . ?
O5 Co N2 90.1(3) . . ?
O7 Co N2 87.5(3) . . ?
O6 Co N1 91.7(3) . . ?
O5 Co N1 88.2(3) . . ?
O7 Co N1 89.9(3) . . ?
N2 Co N1 176.9(3) . . ?
O6 Co O4 88.7(3) . . ?
O5 Co O4 87.2(3) . . ?
O7 Co O4 178.5(3) . . ?
N2 Co O4 91.9(3) . . ?
N1 Co O4 90.7(3) . . ?
S O4 Co 132.7(4) . . ?
O3 S O1 108.7(5) . . ?
O3 S O2 109.2(5) . . ?
O1 S O2 110.9(6) . . ?
O3 S O4 109.5(4) . . ?
O1 S O4 109.5(5) . . ?
O2 S O4 109.0(5) . . ?
C12 N1 C16 115.6(8) . . ?
C12 N1 Co 123.0(7) . . ?
C16 N1 Co 121.4(7) . . ?
C26 N2 C22 117.0(8) . . ?
C26 N2 Co 122.7(7) . . ?
C22 N2 Co 120.2(6) . . ?
N1 C12 C13 124.4(11) . 1_545 ?
C14 C13 C12 119.4(11) . 1_565 ?
C15 C14 C13 117.0(9) . . ?
C15 C14 C24 121.4(9) . . ?
C13 C14 C24 121.6(9) . . ?
C14 C15 C16 121.1(11) . 1_565 ?
N1 C16 C15 122.1(11) . 1_545 ?
N2 C22 C23 124.9(10) . . ?
C24 C23 C22 117.3(10) . . ?
C23 C24 C25 117.8(10) . . ?
C23 C24 C14 119.6(9) . . ?
C25 C24 C14 122.5(9) . . ?
C26 C25 C24 120.1(11) . . ?
N2 C26 C25 123.0(11) . . ?

loop_
_geom_bond_atom_site_label_1
_geom_bond_atom_site_label_2
_geom_bond_distance
_geom_bond_site_symmetry_2
_geom_bond_publ_flag
Co O6 2.046(8) . ?
Co O5 2.084(8) . ?
Co O7 2.143(7) . ?
Co N2 2.165(8) . ?
Co N1 2.172(8) . ?
Co O4 2.252(7) . ?
O4 S 1.499(7) . ?
S O3 1.468(7) . ?
S O1 1.468(8) . ?
S O2 1.481(9) . ?
N1 C12 1.309(15) . ?
N1 C16 1.355(14) . ?
N2 C26 1.315(13) . ?
N2 C22 1.330(13) . ?
C12 C13 1.39(2) 1_545 ?
C13 C14 1.37(2) . ?
C13 C12 1.39(2) 1_565 ?
C14 C15 1.34(2) . ?
C14 C24 1.504(12) . ?
C15 C16 1.39(2) 1_565 ?
C16 C15 1.39(2) 1_545 ?
C22 C23 1.395(14) . ?
C23 C24 1.38(2) . ?
C24 C25 1.39(2) . ?
C25 C26 1.38(2) . ?
